data_7024560
loop_
_publ_author_name
'Casas, J. S.'
'Castellano, E. E.'
'Couce, M. D.'
'Garc\'ia-Vega, M'
'S\'anchez, A'
'S\'anchez-Gonz\'alez, A'
'Sordo, J.'
'Varela, J. M.'
'V\'azquez L\'opez, E M'

_publ_section_title
;
 Chemical and in vitro study of the potential of
 3-(aryl)-2-sulfanylpropenoic acids and their Zn(II) complexes as
 protective agents against cadmium toxicity.
;
_journal_issue 16
_journal_name_full 'Dalton transactions (Cambridge, England : 2003)'
_journal_page_first 3931
_journal_page_last 3943
_journal_paper_doi 10.1039/b918361b
_journal_volume 39
_journal_year 2010
_chemical_formula_sum 'C9 H8 O2 S'
_chemical_formula_weight 180.21
_chemical_name_systematic
;
?
;
_space_group_IT_number 14
_symmetry_cell_setting monoclinic
_symmetry_space_group_name_Hall '-P 2ybc'
_symmetry_space_group_name_H-M 'P 1 21/c 1'
_atom_sites_solution_hydrogens geom
_atom_sites_solution_primary direct
_atom_sites_solution_secondary difmap
_audit_creation_method SHELXL-97
_cell_angle_alpha 90.00
_cell_angle_beta 102.303(10)
_cell_angle_gamma 90.00
_cell_formula_units_Z 4
_cell_length_a 6.3072(10)
_cell_length_b 16.4712(10)
_cell_length_c 8.717(2)
_cell_measurement_temperature 293(2)
_cell_volume 884.8(3)
_computing_structure_refinement 'SHELXL-97 (Sheldrick, 1997)'
_computing_structure_solution 'SHELXS-97 (Sheldrick, 1990)'
_diffrn_ambient_temperature 293(2)
_diffrn_measured_fraction_theta_full 0.993
_diffrn_measured_fraction_theta_max 0.993
_diffrn_measurement_device_type 'Enraf-Nonius CAD-4'
_diffrn_measurement_method 'phi and omega scans'
_diffrn_radiation_monochromator graphite
_diffrn_radiation_source 'fine-focus sealed tube'
_diffrn_radiation_type CuK\a
_diffrn_radiation_wavelength 1.54184
_diffrn_reflns_av_R_equivalents 0.0397
_diffrn_reflns_av_sigmaI/netI 0.0293
_diffrn_reflns_limit_h_max 6
_diffrn_reflns_limit_h_min 0
_diffrn_reflns_limit_k_max 17
_diffrn_reflns_limit_k_min 0
_diffrn_reflns_limit_l_max 9
_diffrn_reflns_limit_l_min -9
_diffrn_reflns_number 1219
_diffrn_reflns_theta_full 54.94
_diffrn_reflns_theta_max 54.94
_diffrn_reflns_theta_min 5.37
_exptl_absorpt_coefficient_mu 2.890
_exptl_absorpt_correction_T_max 0.7532
_exptl_absorpt_correction_T_min 0.5013
_exptl_absorpt_correction_type analytical
_exptl_crystal_colour colorless
_exptl_crystal_density_diffrn 1.353
_exptl_crystal_density_method 'not measured'
_exptl_crystal_description prism
_exptl_crystal_F_000 376
_exptl_crystal_size_max .150
_exptl_crystal_size_mid .125
_exptl_crystal_size_min .050
_refine_diff_density_max 0.175
_refine_diff_density_min -0.187
_refine_diff_density_rms 0.037
_refine_ls_extinction_method none
_refine_ls_goodness_of_fit_ref 1.105
_refine_ls_hydrogen_treatment mixed
_refine_ls_matrix_type full
_refine_ls_number_parameters 114
_refine_ls_number_reflns 1104
_refine_ls_number_restraints 0
_refine_ls_restrained_S_all 1.105
_refine_ls_R_factor_all 0.0530
_refine_ls_R_factor_gt 0.0390
_refine_ls_shift/su_max 0.000
_refine_ls_shift/su_mean 0.000
_refine_ls_structure_factor_coef Fsqd
_refine_ls_weighting_details 'calc w=1/[\s^2^(Fo^2^)+(0.0529P)^2^+0.3163P] where P=(Fo^2^+2Fc^2^)/3'
_refine_ls_weighting_scheme calc
_refine_ls_wR_factor_gt 0.1090
_refine_ls_wR_factor_ref 0.1180
_reflns_number_gt 879
_reflns_number_total 1104
_reflns_threshold_expression >2sigma(I)
_cod_data_source_file b918361b.txt
_cod_data_source_block H2pspa
_cod_depositor_comments
;
The following automatic conversions were performed:

'_symmetry_cell_setting' value 'Monoclinic' changed to 'monoclinic'
according to /home/saulius/struct/CIF-dictionaries/cif_core.dic
dictionary named 'cif_core.dic' version 2.4.2 from 2011-04-26.

Automatic conversion script
Id: cif_fix_values 1891 2012-01-12 08:04:46Z andrius 
;
_cod_original_sg_symbol_H-M P2(1)/c
_cod_database_code 7024560

loop_
_symmetry_equiv_pos_as_xyz
'x, y, z'
'-x, y+1/2, -z+1/2'
'-x, -y, -z'
'x, -y-1/2, z-1/2'

loop_
_atom_site_label
_atom_site_type_symbol
_atom_site_fract_x
_atom_site_fract_y
_atom_site_fract_z
_atom_site_U_iso_or_equiv
_atom_site_adp_type
_atom_site_occupancy
_atom_site_symmetry_multiplicity
_atom_site_calc_flag
_atom_site_refinement_flags
S1 S 0.30152(13) 0.61637(6) 0.14158(11) 0.0853(4) Uani 1 1 d .
O1 O 0.1752(3) 0.54005(15) 0.4131(3) 0.0776(7) Uani 1 1 d .
O2 O -0.1770(3) 0.52655(16) 0.3124(3) 0.0779(7) Uani 1 1 d .
C1 C 0.0207(5) 0.54883(19) 0.3037(4) 0.0641(8) Uani 1 1 d .
C2 C 0.0403(5) 0.58526(19) 0.1533(4) 0.0619(8) Uani 1 1 d .
C3 C -0.1366(5) 0.59250(19) 0.0374(4) 0.0629(8) Uani 1 1 d .
H3 H -0.2624 0.5726 0.0633 0.076 Uiso 1 1 calc R
C4 C -0.1703(5) 0.62558(18) -0.1215(4) 0.0607(8) Uani 1 1 d .
C5 C -0.3782(5) 0.6218(2) -0.2139(4) 0.0724(9) Uani 1 1 d .
H5 H -0.4877 0.5977 -0.1732 0.087 Uiso 1 1 calc R
C6 C -0.4273(6) 0.6524(3) -0.3639(4) 0.0899(11) Uani 1 1 d .
H6 H -0.5688 0.6495 -0.4224 0.108 Uiso 1 1 calc R
C7 C -0.2689(7) 0.6871(2) -0.4273(5) 0.0894(11) Uani 1 1 d .
H7 H -0.3010 0.7074 -0.5292 0.107 Uiso 1 1 calc R
C8 C -0.0626(6) 0.6917(2) -0.3389(5) 0.0877(11) Uani 1 1 d .
H8 H 0.0458 0.7154 -0.3814 0.105 Uiso 1 1 calc R
C9 C -0.0122(5) 0.6619(2) -0.1880(4) 0.0752(9) Uani 1 1 d .
H9 H 0.1292 0.6660 -0.1298 0.090 Uiso 1 1 calc R
H2 H -0.169(7) 0.502(2) 0.414(5) 0.116(14) Uiso 1 1 d .
HS H 0.3982 0.5877 0.2799 0.107(11) Uiso 1 1 d .

loop_
_atom_site_aniso_label
_atom_site_aniso_U_11
_atom_site_aniso_U_22
_atom_site_aniso_U_33
_atom_site_aniso_U_23
_atom_site_aniso_U_13
_atom_site_aniso_U_12
S1 0.0475(6) 0.1159(8) 0.0948(7) 0.0108(6) 0.0203(4) -0.0079(4)
O1 0.0505(14) 0.1081(18) 0.0724(15) 0.0054(13) 0.0091(11) -0.0067(11)
O2 0.0495(14) 0.1111(19) 0.0733(16) 0.0112(14) 0.0135(11) -0.0061(12)
C1 0.0490(19) 0.071(2) 0.073(2) -0.0052(16) 0.0156(17) 0.0013(15)
C2 0.0460(17) 0.072(2) 0.070(2) -0.0020(16) 0.0176(15) 0.0004(15)
C3 0.0485(18) 0.071(2) 0.072(2) -0.0035(16) 0.0191(16) 0.0005(15)
C4 0.0524(19) 0.0615(18) 0.071(2) -0.0031(15) 0.0194(15) 0.0028(14)
C5 0.060(2) 0.081(2) 0.076(2) 0.0036(18) 0.0139(17) -0.0055(16)
C6 0.077(2) 0.103(3) 0.083(3) 0.007(2) 0.0013(19) -0.010(2)
C7 0.100(3) 0.084(2) 0.082(2) 0.013(2) 0.013(2) -0.009(2)
C8 0.084(3) 0.091(3) 0.094(3) 0.018(2) 0.031(2) -0.008(2)
C9 0.0601(19) 0.081(2) 0.086(2) 0.012(2) 0.0197(17) -0.0007(17)

loop_
_atom_type_symbol
_atom_type_description
_atom_type_scat_dispersion_real
_atom_type_scat_dispersion_imag
_atom_type_scat_source
C C 0.0181 0.0091 'International Tables Vol C Tables 4.2.6.8 and 6.1.1.4'
O O 0.0492 0.0322 'International Tables Vol C Tables 4.2.6.8 and 6.1.1.4'
S S 0.3331 0.5567 'International Tables Vol C Tables 4.2.6.8 and 6.1.1.4'
H H 0.0000 0.0000 'International Tables Vol C Tables 4.2.6.8 and 6.1.1.4'

loop_
_geom_angle_atom_site_label_1
_geom_angle_atom_site_label_2
_geom_angle_atom_site_label_3
_geom_angle
O1 C1 O2 122.1(3)
O1 C1 C2 122.8(3)
O2 C1 C2 115.1(3)
C3 C2 C1 119.6(3)
C3 C2 S1 124.9(2)
C1 C2 S1 115.5(2)
C2 C3 C4 132.6(3)
C5 C4 C9 116.8(3)
C5 C4 C3 117.6(3)
C9 C4 C3 125.6(3)
C6 C5 C4 122.0(3)
C7 C6 C5 120.2(3)
C8 C7 C6 119.0(4)
C7 C8 C9 121.2(3)
C8 C9 C4 120.8(3)

loop_
_geom_bond_atom_site_label_1
_geom_bond_atom_site_label_2
_geom_bond_distance
S1 C2 1.749(3)
O1 C1 1.218(4)
O2 C1 1.317(4)
C1 C2 1.471(4)
C2 C3 1.341(4)
C3 C4 1.462(4)
C4 C5 1.386(4)
C4 C9 1.390(4)
C5 C6 1.373(5)
C6 C7 1.367(5)
C7 C8 1.365(5)
C8 C9 1.376(5)

loop_
_geom_hbond_atom_site_label_D
_geom_hbond_atom_site_label_H
_geom_hbond_atom_site_label_A
_geom_hbond_distance_DH
_geom_hbond_distance_HA
_geom_hbond_distance_DA
_geom_hbond_angle_DHA
_geom_hbond_site_symmetry_A
S1 HS O1 1.32 2.154(2) 2.937(2) 113.33(7) .
O2 H2 O1 0.97(5) 1.67(5) 2.630(3) 176(4) 3_566
S1 HS O2 1.32 2.819(2) 3.624(2) 117.68(6) 1_655

loop_
_geom_torsion_atom_site_label_1
_geom_torsion_atom_site_label_2
_geom_torsion_atom_site_label_3
_geom_torsion_atom_site_label_4
_geom_torsion
O1 C1 C2 C3 179.5(3)
O2 C1 C2 C3 -0.8(4)
O1 C1 C2 S1 -0.5(4)
O2 C1 C2 S1 179.1(2)
C1 C2 C3 C4 179.6(3)
S1 C2 C3 C4 -0.3(5)
C2 C3 C4 C5 178.5(3)
C2 C3 C4 C9 -2.5(6)
C9 C4 C5 C6 -0.2(5)
C3 C4 C5 C6 178.9(3)
C4 C5 C6 C7 0.8(6)
C5 C6 C7 C8 -0.8(6)
C6 C7 C8 C9 0.1(6)
C7 C8 C9 C4 0.5(6)
C5 C4 C9 C8 -0.4(5)
C3 C4 C9 C8 -179.4(3)
